data_7122317
loop_
_publ_author_name
'Bedekar, Ashutosh'
'Khanvilkar, Aditya N.'

_publ_section_title
;
 Optically pure 2-(quinolin-8-yloxy)cyclohexan-1-ol as a practical agent
 for molecular recognition by NMR and fluorescence spectroscopy
;
_journal_name_full 'Chemical Communications'
_journal_paper_doi 10.1039/C8CC06245E
_journal_year 2018
_chemical_absolute_configuration rm
_chemical_formula_moiety '2(C15 H17 N O2), H2 O'
_chemical_formula_sum 'C30 H36 N2 O5'
_chemical_formula_weight 504.61
_space_group_crystal_system orthorhombic
_space_group_IT_number 20
_space_group_name_Hall ' C 2c 2'
_space_group_name_H-M_alt 'C 2 2 21'
_symmetry_Int_Tables_number 20
_symmetry_space_group_name_Hall 'C 2c 2'
_symmetry_space_group_name_H-M 'C 2 2 21'
_atom_sites_solution_primary iterative
_audit_creation_date 2018-07-03
_audit_creation_method
;
Olex2 1.2
(compiled 2017.08.10 svn.r3458 for OlexSys, GUI svn.r5381)
;
_audit_update_record
;
2018-07-03 deposited with the CCDC.
2018-09-07 downloaded from the CCDC.
;
_cell_angle_alpha 90
_cell_angle_beta 90
_cell_angle_gamma 90
_cell_formula_units_Z 4
_cell_length_a 8.4035(9)
_cell_length_b 22.609(2)
_cell_length_c 14.0695(18)
_cell_measurement_reflns_used 2691
_cell_measurement_temperature 293(2)
_cell_measurement_theta_max 27.7530
_cell_measurement_theta_min 4.6010
_cell_volume 2673.1(5)
_computing_cell_refinement 'CrysAlisPro 1.171.38.43d (Rigaku OD, 2015)'
_computing_data_collection 'CrysAlisPro 1.171.38.43d (Rigaku OD, 2015)'
_computing_data_reduction 'CrysAlisPro 1.171.38.43d (Rigaku OD, 2015)'
_computing_molecular_graphics 'Olex2 (Dolomanov et al., 2009)'
_computing_publication_material 'Olex2 (Dolomanov et al., 2009)'
_computing_structure_refinement 'olex2.refine (Bourhis et al., 2015)'
_computing_structure_solution
;
Superflip (Palatinus & Chapuis, 2007;Palatinus & van der Lee, 2008;
Palatinus et al., 2012)
;
_diffrn_ambient_temperature 293(2)
_diffrn_detector 'CCD plate'
_diffrn_detector_area_resol_mean 8.0851
_diffrn_detector_type Eos
_diffrn_measured_fraction_theta_full 1.0
_diffrn_measured_fraction_theta_max 0.8607
_diffrn_measurement_details
;
List of Runs (angles in degrees, time in seconds):

  # Type    Start    End  Width  t~exp~   \w     \q     \k     \f   Frames
#--------------------------------------------------------------------------
  1  \w    -25.00  63.00   1.00    2.23    --   19.44 -99.00   0.00   88
  2  \w    -54.00  93.00   1.00    2.23    --   19.44   0.00-150.00  147
  3  \w    -30.00  59.00   1.00    2.23    --   19.44  19.00  30.00   89
;
_diffrn_measurement_device 'four-circle diffractometer'
_diffrn_measurement_device_type 'Xcalibur, Eos, Gemini'
_diffrn_measurement_method '\w scans'
_diffrn_orient_matrix_type 'CrysAlisPro convention (1999,Acta A55,543-557)'
_diffrn_orient_matrix_UB_11 0.0004210000
_diffrn_orient_matrix_UB_12 -0.0267878000
_diffrn_orient_matrix_UB_13 -0.0262022000
_diffrn_orient_matrix_UB_21 -0.0196824000
_diffrn_orient_matrix_UB_22 0.0158625000
_diffrn_orient_matrix_UB_23 -0.0418617000
_diffrn_orient_matrix_UB_31 0.0821342000
_diffrn_orient_matrix_UB_32 0.0039425000
_diffrn_orient_matrix_UB_33 -0.0098888000
_diffrn_radiation_monochromator graphite
_diffrn_radiation_probe x-ray
_diffrn_radiation_type 'Mo K\a'
_diffrn_radiation_wavelength 0.71073
_diffrn_reflns_av_R_equivalents 0.0209
_diffrn_reflns_av_unetI/netI 0.0255
_diffrn_reflns_limit_h_max 11
_diffrn_reflns_limit_h_min -9
_diffrn_reflns_limit_k_max 30
_diffrn_reflns_limit_k_min -28
_diffrn_reflns_limit_l_max 18
_diffrn_reflns_limit_l_min -17
_diffrn_reflns_number 8210
_diffrn_reflns_theta_full 28.6677
_diffrn_reflns_theta_max 28.67
_diffrn_reflns_theta_min 3.41
_diffrn_source 'fine-focus sealed X-ray tube'
_diffrn_source_type 'Enhance (Mo) X-ray Source'
_exptl_absorpt_coefficient_mu 0.085
_exptl_absorpt_correction_T_max 1.00000
_exptl_absorpt_correction_T_min 0.89639
_exptl_absorpt_correction_type multi-scan
_exptl_absorpt_process_details
;
CrysAlisPro 1.171.38.43d (Rigaku Oxford Diffraction, 2015)
Empirical absorption correction using spherical harmonics,
 implemented in SCALE3 ABSPACK scaling algorithm.
;
_exptl_crystal_density_diffrn 1.2538
_exptl_crystal_F_000 1080.5420
_refine_diff_density_max 0.1517
_refine_diff_density_min -0.1477
_refine_diff_density_rms 0.0321
_refine_ls_abs_structure_details 'Flack, H. D. (1983). Acta Cryst. A39, 876-881.'
_refine_ls_abs_structure_Flack -1.5(5)
_refine_ls_d_res_high 0.7408
_refine_ls_d_res_low 5.9727
_refine_ls_extinction_expression Fc^*^=kFc[1+0.001xFc^2^\l^3^/sin(2\q)]^-1/4^
_refine_ls_goodness_of_fit_ref 1.0419
_refine_ls_hydrogen_treatment mixed
_refine_ls_matrix_type full
_refine_ls_number_constraints 30
_refine_ls_number_parameters 174
_refine_ls_number_reflns 2971
_refine_ls_number_restraints 0
_refine_ls_restrained_S_all 1.0419
_refine_ls_R_factor_all 0.0531
_refine_ls_R_factor_gt 0.0396
_refine_ls_shift/su_max 0.0001
_refine_ls_shift/su_mean 0.0000
_refine_ls_structure_factor_coef Fsqd
_refine_ls_weighting_details 'w=1/[\s^2^(Fo^2^)+(0.0399P)^2^+0.3874P] where P=(Fo^2^+2Fc^2^)/3'
_refine_ls_weighting_scheme calc
_refine_ls_wR_factor_gt 0.0828
_refine_ls_wR_factor_ref 0.0902
_reflns_Friedel_coverage 0.792
_reflns_limit_h_max 11
_reflns_limit_h_min -11
_reflns_limit_k_max 30
_reflns_limit_k_min -29
_reflns_limit_l_max 18
_reflns_limit_l_min -18
_reflns_number_gt 2425
_reflns_number_total 2971
_reflns_threshold_expression I>=2u(I)
_cod_data_source_file c8cc06245e2.cif
_cod_data_source_block exp_965
_cod_database_code 7122317
_reflns_odcompleteness_completeness 99.43
_reflns_odcompleteness_iscentric 1
_reflns_odcompleteness_theta 26.32
_olex2_refinement_description
;
1. Fixed Uiso
 At 1.2 times of:
  All C(H) groups, All C(H,H) groups
 At 1.5 times of:
  All O(H) groups
2. Others
 Fixed Sof: H1a(0.5) H1b(0.5)
3.a Ternary CH refined with riding coordinates:
 C12(H12), C17(H17)
3.b Secondary CH2 refined with riding coordinates:
 C13(H13a,H13b), C16(H16a,H16b), C15(H15a,H15b), C14(H14a,H14b)
3.c Aromatic/amide H refined with riding coordinates:
 C4(H4), C6(H6), C5(H5), C9(H9), C10(H10), C8(H8)
3.d Idealised tetrahedral OH refined as rotating group:
 O18(H18)
;
_olex2_submission_special_instructions 'No special instructions were received'
_oxdiff_exptl_absorpt_empirical_details
;
Empirical correction (ABSPACK) includes:
- Absorption correction using spherical harmonics
- Frame scaling
;
_oxdiff_exptl_absorpt_empirical_full_max 1.138
_oxdiff_exptl_absorpt_empirical_full_min 0.799

loop_
_space_group_symop_id
_space_group_symop_operation_xyz
1 x,y,z
2 x,-y,-z
3 -x,y,-z+1/2
4 -x,-y,z+1/2
5 x+1/2,y+1/2,z
6 x+1/2,-y+1/2,-z
7 -x+1/2,y+1/2,-z+1/2
8 -x+1/2,-y+1/2,z+1/2

loop_
_atom_site_label
_atom_site_type_symbol
_atom_site_fract_x
_atom_site_fract_y
_atom_site_fract_z
_atom_site_U_iso_or_equiv
_atom_site_adp_type
_atom_site_occupancy
_atom_site_site_symmetry_order
_atom_site_refinement_flags_posn
_atom_site_refinement_flags_adp
_atom_site_refinement_flags_occupancy
O11 O 0.79236(12) 0.33852(4) 0.63477(8) 0.0473(3) Uani 1.000000 1 . . .
O18 O 0.70271(16) 0.26305(6) 0.78445(8) 0.0611(4) Uani 1.000000 1 . . .
H18 H 0.657(3) 0.2950(5) 0.78441(14) 0.0917(5) Uiso 1.000000 1 GR . .
C12 C 0.84791(16) 0.27787(6) 0.63695(11) 0.0398(3) Uani 1.000000 1 . . .
H12 H 0.94809(16) 0.27580(6) 0.67246(11) 0.0478(4) Uiso 1.000000 1 R . .
C3 C 0.90053(17) 0.38320(6) 0.62915(11) 0.0400(3) Uani 1.000000 1 . . .
C17 C 0.72000(18) 0.24269(7) 0.68949(11) 0.0440(4) Uani 1.000000 1 . . .
H17 H 0.61832(18) 0.24700(7) 0.65609(11) 0.0528(4) Uiso 1.000000 1 R . .
N1 N 0.67130(17) 0.44669(6) 0.63825(11) 0.0540(4) Uani 1.000000 1 . . .
C13 C 0.8734(2) 0.25431(7) 0.53762(12) 0.0486(4) Uani 1.000000 1 . . .
H13a H 0.7758(2) 0.25805(7) 0.50135(12) 0.0583(5) Uiso 1.000000 1 R . .
H13b H 0.9552(2) 0.27729(7) 0.50598(12) 0.0583(5) Uiso 1.000000 1 R . .
C16 C 0.7662(2) 0.17770(7) 0.69188(13) 0.0558(4) Uani 1.000000 1 . . .
H16a H 0.8603(2) 0.17302(7) 0.73113(13) 0.0670(5) Uiso 1.000000 1 R . .
H16b H 0.6808(2) 0.15525(7) 0.72099(13) 0.0670(5) Uiso 1.000000 1 R . .
C2 C 0.83193(19) 0.44136(6) 0.63014(11) 0.0422(3) Uani 1.000000 1 . . .
C4 C 1.06218(19) 0.37663(7) 0.62382(12) 0.0463(4) Uani 1.000000 1 . . .
H4 H 1.10626(19) 0.33890(7) 0.62345(12) 0.0556(4) Uiso 1.000000 1 R . .
C15 C 0.7995(2) 0.15280(7) 0.59418(14) 0.0637(5) Uani 1.000000 1 . . .
H15a H 0.8373(2) 0.11243(7) 0.60025(14) 0.0764(6) Uiso 1.000000 1 R . .
H15b H 0.7017(2) 0.15209(7) 0.55765(14) 0.0764(6) Uiso 1.000000 1 R . .
C14 C 0.9234(2) 0.18946(7) 0.54156(15) 0.0629(5) Uani 1.000000 1 . . .
H14a H 0.9359(2) 0.17436(7) 0.47746(15) 0.0754(6) Uiso 1.000000 1 R . .
H14b H 1.0252(2) 0.18614(7) 0.57366(15) 0.0754(6) Uiso 1.000000 1 R . .
C6 C 1.1017(2) 0.48237(8) 0.61794(12) 0.0559(4) Uani 1.000000 1 . . .
H6 H 1.1694(2) 0.51481(8) 0.61367(12) 0.0671(5) Uiso 1.000000 1 R . .
C5 C 1.1630(2) 0.42675(7) 0.61885(12) 0.0529(4) Uani 1.000000 1 . . .
H5 H 1.2727(2) 0.42152(7) 0.61618(12) 0.0635(5) Uiso 1.000000 1 R . .
C7 C 0.9354(2) 0.49106(7) 0.62346(12) 0.0484(4) Uani 1.000000 1 . . .
C9 C 0.7031(3) 0.55239(8) 0.62726(17) 0.0753(6) Uani 1.000000 1 . . .
H9 H 0.6546(3) 0.58934(8) 0.62540(17) 0.0903(7) Uiso 1.000000 1 R . .
C10 C 0.6112(2) 0.50068(8) 0.63657(17) 0.0683(5) Uani 1.000000 1 . . .
H10 H 0.5014(2) 0.50476(8) 0.64185(17) 0.0820(6) Uiso 1.000000 1 R . .
C8 C 0.8634(3) 0.54751(7) 0.62105(15) 0.0659(5) Uani 1.000000 1 . . .
H8 H 0.9260(3) 0.58124(7) 0.61521(15) 0.0790(6) Uiso 1.000000 1 R . .
O1 O 0.5 0.64066(9) 0.25 0.0738(6) Uani 1.000000 2 S T P
H1 H 0.547(3) 0.6175(9) 0.2886(18) 0.097(8) Uiso 1.000000 1 . . .

loop_
_atom_site_aniso_label
_atom_site_aniso_U_11
_atom_site_aniso_U_22
_atom_site_aniso_U_33
_atom_site_aniso_U_12
_atom_site_aniso_U_13
_atom_site_aniso_U_23
O11 0.0394(6) 0.0370(5) 0.0655(7) 0.0004(4) 0.0054(5) 0.0025(5)
O18 0.0614(8) 0.0715(8) 0.0504(7) -0.0082(6) 0.0065(5) 0.0034(5)
C12 0.0356(7) 0.0366(7) 0.0472(8) -0.0004(6) -0.0018(6) 0.0062(7)
C3 0.0458(8) 0.0395(7) 0.0345(7) -0.0052(6) 0.0027(7) 0.0029(7)
C17 0.0360(8) 0.0479(8) 0.0480(9) -0.0042(6) -0.0037(7) 0.0058(7)
N1 0.0535(9) 0.0470(7) 0.0614(9) 0.0060(6) 0.0028(8) -0.0000(7)
C13 0.0476(9) 0.0452(8) 0.0531(10) -0.0004(7) 0.0034(7) 0.0027(7)
C16 0.0458(9) 0.0492(9) 0.0723(12) -0.0096(7) -0.0094(8) 0.0196(8)
C2 0.0521(9) 0.0422(8) 0.0322(7) -0.0020(6) 0.0028(7) -0.0000(7)
C4 0.0472(9) 0.0447(8) 0.0470(9) -0.0029(6) 0.0040(7) 0.0037(7)
C15 0.0600(11) 0.0392(8) 0.0918(14) -0.0032(8) -0.0079(10) -0.0033(8)
C14 0.0640(12) 0.0482(9) 0.0764(13) 0.0044(8) 0.0065(10) -0.0085(9)
C6 0.0655(11) 0.0512(9) 0.0509(11) -0.0210(8) 0.0030(9) 0.0018(8)
C5 0.0450(9) 0.0610(10) 0.0527(10) -0.0119(7) 0.0039(8) 0.0020(8)
C7 0.0665(11) 0.0423(8) 0.0364(9) -0.0067(7) 0.0027(8) 0.0006(7)
C9 0.0918(15) 0.0422(9) 0.0918(15) 0.0156(9) -0.0023(14) -0.0014(9)
C10 0.0655(12) 0.0540(10) 0.0854(15) 0.0114(9) 0.0035(11) -0.0019(10)
C8 0.0902(15) 0.0396(9) 0.0678(12) -0.0074(9) 0.0017(12) -0.0001(8)
O1 0.0588(12) 0.0600(12) 0.1026(17) -0.000000 -0.0350(12) 0.000000

loop_
_atom_type_symbol
_atom_type_scat_dispersion_real
_atom_type_scat_dispersion_imag
_atom_type_scat_Cromer_Mann_a1
_atom_type_scat_Cromer_Mann_a2
_atom_type_scat_Cromer_Mann_a3
_atom_type_scat_Cromer_Mann_a4
_atom_type_scat_Cromer_Mann_b1
_atom_type_scat_Cromer_Mann_b2
_atom_type_scat_Cromer_Mann_b3
_atom_type_scat_Cromer_Mann_b4
_atom_type_scat_Cromer_Mann_c
_atom_type_scat_source
_atom_type_scat_dispersion_source
H 0.00000 0.00000 0.49300 0.32291 0.14019 0.04081 10.51090 26.12570 3.14236 57.79970 0.0030380000826 'International Tables Volume C Table 6.1.1.4 (pp. 500-502)' 'Henke, Gullikson and Davis, At. Data and Nucl. Data Tables, 1993, 54, 2'
C 0.00347 0.00161 2.31000 1.02000 1.58860 0.86500 20.84390 10.20750 0.56870 51.65120 0.215599998832 'International Tables Volume C Table 6.1.1.4 (pp. 500-502)' 'Henke, Gullikson and Davis, At. Data and Nucl. Data Tables, 1993, 54, 2'
O 0.01158 0.00611 3.04850 2.28680 1.54630 0.86700 13.27710 5.70110 0.32390 32.90890 0.250800013542 'International Tables Volume C Table 6.1.1.4 (pp. 500-502)' 'Henke, Gullikson and Davis, At. Data and Nucl. Data Tables, 1993, 54, 2'
N 0.00653 0.00323 12.21260 3.13220 2.01250 1.16630 0.00570 9.89330 28.99750 0.58260 -11.5290002823 'International Tables Volume C Table 6.1.1.4 (pp. 500-502)' 'Henke, Gullikson and Davis, At. Data and Nucl. Data Tables, 1993, 54, 2'

loop_
_geom_angle_atom_site_label_1
_geom_angle_atom_site_label_2
_geom_angle_atom_site_label_3
_geom_angle
C3 O11 C12 119.24(11)
C17 C12 O11 106.04(11)
C13 C12 O11 111.08(12)
C13 C12 C17 111.33(12)
C2 C3 O11 114.27(12)
C4 C3 O11 125.83(13)
C4 C3 C2 119.90(13)
C12 C17 O18 111.00(12)
C16 C17 O18 108.57(13)
C16 C17 C12 109.52(13)
C10 N1 C2 117.38(15)
C14 C13 C12 110.13(14)
C15 C16 C17 112.78(14)
N1 C2 C3 118.71(13)
C7 C2 C3 118.49(14)
C7 C2 N1 122.79(13)
C5 C4 C3 120.63(15)
C14 C15 C16 111.47(14)
C15 C14 C13 110.61(15)
C7 C6 C5 120.19(15)
C6 C5 C4 120.93(16)
C6 C7 C2 119.84(15)
C8 C7 C2 116.95(16)
C8 C7 C6 123.20(16)
C8 C9 C10 118.97(17)
C9 C10 N1 123.98(19)
C9 C8 C7 119.87(17)

loop_
_geom_bond_atom_site_label_1
_geom_bond_atom_site_label_2
_geom_bond_distance
O11 C12 1.4488(16)
O11 C3 1.3614(17)
O18 C17 1.4206(19)
C12 C17 1.528(2)
C12 C13 1.511(2)
C3 C2 1.4358(19)
C3 C4 1.369(2)
C17 C16 1.520(2)
N1 C2 1.360(2)
N1 C10 1.321(2)
C13 C14 1.526(2)
C16 C15 1.512(3)
C2 C7 1.424(2)
C4 C5 1.416(2)
C15 C14 1.523(3)
C6 C5 1.359(2)
C6 C7 1.414(3)
C7 C8 1.413(2)
C9 C10 1.408(3)
C9 C8 1.354(3)
